data_7705604
loop_
_publ_author_name
'Tyagi, Akshi'
'Reshi, Noor U Din'
'Daw, Prosenjit'
'Bera, Jitendra K.'

_publ_section_title
;
 Palladium complexes with an annellated mesoionic carbene (MIC) ligand:
 catalytic sequential Sonogashira coupling/cyclization reaction for
 one-pot synthesis of benzofuran, indole, isocoumarin and isoquinolone
 derivatives.
;
_journal_issue 43
_journal_name_full 'Dalton transactions (Cambridge, England : 2003)'
_journal_page_first 15238
_journal_page_last 15248
_journal_paper_doi 10.1039/d0dt02918a
_journal_volume 49
_journal_year 2020
_chemical_formula_sum 'C53 H43 I2 N3 P2 Pd'
_chemical_formula_weight 1144.04
_space_group_crystal_system monoclinic
_space_group_IT_number 14
_space_group_name_Hall '-P 2ybc'
_space_group_name_H-M_alt 'P 1 21/c 1'
_atom_sites_solution_hydrogens geom
_audit_creation_method SHELXL-2017/1
_audit_update_record
;
2020-07-06 deposited with the CCDC.	2020-10-06 downloaded from the CCDC.
;
_cell_angle_alpha 90
_cell_angle_beta 102.5670(10)
_cell_angle_gamma 90
_cell_formula_units_Z 4
_cell_length_a 17.0016(14)
_cell_length_b 17.0493(14)
_cell_length_c 16.9889(14)
_cell_measurement_reflns_used 9515
_cell_measurement_temperature 100(2)
_cell_measurement_theta_max 27.85
_cell_measurement_theta_min 2.46
_cell_volume 4806.5(7)
_computing_structure_refinement 'SHELXL-2017/1 (Sheldrick, 2017)'
_diffrn_ambient_temperature 100(2)
_diffrn_measured_fraction_theta_full 0.983
_diffrn_measured_fraction_theta_max 0.977
_diffrn_measurement_device_type 'Bruker APEX-II CCD'
_diffrn_measurement_method '\f and \w scans'
_diffrn_radiation_type MoK\a
_diffrn_radiation_wavelength 0.71073
_diffrn_reflns_av_R_equivalents 0.0930
_diffrn_reflns_av_unetI/netI 0.1176
_diffrn_reflns_Laue_measured_fraction_full 0.983
_diffrn_reflns_Laue_measured_fraction_max 0.977
_diffrn_reflns_limit_h_max 22
_diffrn_reflns_limit_h_min -20
_diffrn_reflns_limit_k_max 22
_diffrn_reflns_limit_k_min -22
_diffrn_reflns_limit_l_max 21
_diffrn_reflns_limit_l_min -22
_diffrn_reflns_number 30117
_diffrn_reflns_point_group_measured_fraction_full 0.983
_diffrn_reflns_point_group_measured_fraction_max 0.977
_diffrn_reflns_theta_full 25.242
_diffrn_reflns_theta_max 28.402
_diffrn_reflns_theta_min 2.687
_diffrn_source 'fine-focus sealed tube'
_exptl_absorpt_coefficient_mu 1.776
_exptl_absorpt_correction_T_max 0.665
_exptl_absorpt_correction_T_min 0.636
_exptl_absorpt_correction_type empirical
_exptl_crystal_colour yellow
_exptl_crystal_density_diffrn 1.581
_exptl_crystal_description needle
_exptl_crystal_F_000 2256
_exptl_crystal_size_max 0.260
_exptl_crystal_size_mid 0.250
_exptl_crystal_size_min 0.230
_refine_diff_density_max 1.456
_refine_diff_density_min -0.790
_refine_diff_density_rms 0.138
_refine_ls_extinction_method none
_refine_ls_goodness_of_fit_ref 1.017
_refine_ls_hydrogen_treatment constr
_refine_ls_matrix_type full
_refine_ls_number_parameters 551
_refine_ls_number_reflns 11790
_refine_ls_number_restraints 0
_refine_ls_restrained_S_all 1.017
_refine_ls_R_factor_all 0.1455
_refine_ls_R_factor_gt 0.0625
_refine_ls_shift/su_max 0.001
_refine_ls_shift/su_mean 0.000
_refine_ls_structure_factor_coef Fsqd
_refine_ls_weighting_details 'w=1/[\s^2^(Fo^2^)+(0.0587P)^2^+2.4075P] where P=(Fo^2^+2Fc^2^)/3'
_refine_ls_weighting_scheme calc
_refine_ls_wR_factor_gt 0.1193
_refine_ls_wR_factor_ref 0.1470
_reflns_Friedel_coverage 0.000
_reflns_number_gt 6510
_reflns_number_total 11790
_reflns_threshold_expression 'I > 2\s(I)'
_cod_data_source_file d0dt02918a2.cif
_cod_data_source_block Pd1
_cod_depositor_comments 'Adding full bibliography for 7705604--7705605.cif.'
_cod_original_sg_symbol_H-M 'P 21/c'
_cod_database_code 7705604
_shelx_shelxl_version_number 2017/1
_shelx_space_group_comment
;
The symmetry employed for this shelxl refinement is uniquely defined
by the following loop, which should always be used as a source of
symmetry information in preference to the above space-group names.
They are only intended as comments.
;
_shelx_estimated_absorpt_t_min 0.655
_shelx_estimated_absorpt_t_max 0.686
_exptl_absorpt_special_details SADABS

loop_
_space_group_symop_operation_xyz
'x, y, z'
'-x, y+1/2, -z+1/2'
'-x, -y, -z'
'x, -y-1/2, z-1/2'

loop_
_atom_site_label
_atom_site_type_symbol
_atom_site_fract_x
_atom_site_fract_y
_atom_site_fract_z
_atom_site_U_iso_or_equiv
_atom_site_adp_type
_atom_site_occupancy
_atom_site_site_symmetry_order
_atom_site_calc_flag
_atom_site_refinement_flags_posn
_atom_site_refinement_flags_adp
_atom_site_refinement_flags_occupancy
_atom_site_disorder_assembly
_atom_site_disorder_group
I1 I 0.39755(3) 0.67339(2) 0.58519(3) 0.03824(13) Uani 1 1 d . . . . .
Pd1 Pd 0.32271(3) 0.60330(2) 0.68835(3) 0.02522(12) Uani 1 1 d . . . . .
P2 P 0.38784(10) 0.68332(8) 0.79505(9) 0.0276(3) Uani 1 1 d . . . . .
P1 P 0.24035(9) 0.53591(9) 0.58199(9) 0.0291(4) Uani 1 1 d . . . . .
N1 N 0.1676(3) 0.5237(3) 0.8360(3) 0.0365(13) Uani 1 1 d . . . . .
N2 N 0.2852(3) 0.4930(3) 0.8131(3) 0.0287(11) Uani 1 1 d . . . . .
C12 C 0.1559(4) 0.3159(4) 0.9686(4) 0.0482(18) Uani 1 1 d . . . . .
H12 H 0.162732 0.279567 0.928174 0.058 Uiso 1 1 calc R U . . .
C10 C 0.2579(4) 0.5581(3) 0.7628(3) 0.0292(13) Uani 1 1 d . . . . .
C11 C 0.1901(4) 0.3907(4) 0.9703(4) 0.0389(15) Uani 1 1 d . . . . .
C9 C 0.1862(4) 0.5746(4) 0.7791(4) 0.0342(14) Uani 1 1 d . . . . .
H9 H 0.152163 0.616082 0.754711 0.041 Uiso 1 1 calc R U . . .
C5 C 0.3538(4) 0.4476(3) 0.8138(4) 0.0330(14) Uani 1 1 d . . . . .
C4 C 0.3668(4) 0.3818(3) 0.8657(4) 0.0345(15) Uani 1 1 d . . . . .
C8 C 0.2295(4) 0.4741(3) 0.8587(4) 0.0307(14) Uani 1 1 d . . . . .
C6 C 0.3095(4) 0.3659(4) 0.9157(4) 0.0443(17) Uani 1 1 d . . . . .
H6 H 0.319206 0.322545 0.951557 0.053 Uiso 1 1 calc R U . . .
C7 C 0.2435(4) 0.4095(4) 0.9138(4) 0.0386(16) Uani 1 1 d . . . . .
C15 C 0.1327(5) 0.4226(6) 1.0849(5) 0.071(3) Uani 1 1 d . . . . .
H15 H 0.124238 0.458630 1.124906 0.086 Uiso 1 1 calc R U . . .
C16 C 0.1768(5) 0.4435(4) 1.0277(5) 0.054(2) Uani 1 1 d . . . . .
H16 H 0.197944 0.495116 1.028229 0.065 Uiso 1 1 calc R U . . .
C14 C 0.1012(5) 0.3452(6) 1.0810(6) 0.075(3) Uani 1 1 d . . . . .
H14 H 0.071220 0.328828 1.119259 0.090 Uiso 1 1 calc R U . . .
C13 C 0.1132(5) 0.2945(5) 1.0236(5) 0.064(2) Uani 1 1 d . . . . .
H13 H 0.091369 0.243041 1.021883 0.077 Uiso 1 1 calc R U . . .
I2 I 0.02940(5) 0.32431(4) 0.30461(4) 0.0932(3) Uani 1 1 d . . . . .
C23 C 0.3061(4) 0.6729(3) 0.9225(4) 0.0381(15) Uani 1 1 d . . . . .
H23 H 0.268335 0.709022 0.892951 0.046 Uiso 1 1 calc R U . . .
N3 N 0.4016(3) 0.4695(3) 0.7656(3) 0.0397(13) Uani 1 1 d . . . . .
C2 C 0.4837(4) 0.3583(4) 0.8138(4) 0.0444(17) Uani 1 1 d . . . . .
H2 H 0.529894 0.327918 0.811282 0.053 Uiso 1 1 calc R U . . .
C18 C 0.3747(4) 0.6523(3) 0.8938(4) 0.0316(14) Uani 1 1 d . . . . .
C3 C 0.4348(4) 0.3368(4) 0.8643(4) 0.0446(17) Uani 1 1 d . . . . .
H3 H 0.447107 0.291874 0.897812 0.054 Uiso 1 1 calc R U . . .
C22 C 0.2935(4) 0.6415(4) 0.9925(4) 0.0441(17) Uani 1 1 d . . . . .
H22 H 0.248392 0.658118 1.012858 0.053 Uiso 1 1 calc R U . . .
C19 C 0.4277(4) 0.5978(4) 0.9378(4) 0.0452(17) Uani 1 1 d . . . . .
H19 H 0.474490 0.582762 0.919564 0.054 Uiso 1 1 calc R U . . .
C20 C 0.4129(5) 0.5657(4) 1.0073(4) 0.0492(18) Uani 1 1 d . . . . .
H20 H 0.449775 0.529063 1.037184 0.059 Uiso 1 1 calc R U . . .
C21 C 0.3448(5) 0.5864(4) 1.0336(4) 0.053(2) Uani 1 1 d . . . . .
H21 H 0.333470 0.562487 1.080398 0.064 Uiso 1 1 calc R U . . .
C1 C 0.4654(4) 0.4241(4) 0.7669(4) 0.0461(18) Uani 1 1 d . . . . .
H1 H 0.500820 0.438194 0.732992 0.055 Uiso 1 1 calc R U . . .
C53 C 0.2895(4) 0.4718(3) 0.5216(4) 0.0352(15) Uani 1 1 d . . . . .
C30 C 0.4991(4) 0.6896(4) 0.8119(4) 0.0337(14) Uani 1 1 d . . . . .
C36 C 0.1828(4) 0.6095(4) 0.5153(4) 0.0356(15) Uani 1 1 d . . . . .
C24 C 0.3465(4) 0.7828(3) 0.7835(4) 0.0306(14) Uani 1 1 d . . . . .
C42 C 0.1670(4) 0.4690(4) 0.6115(4) 0.0353(15) Uani 1 1 d . . . . .
C25 C 0.2876(4) 0.8000(4) 0.7150(4) 0.0431(17) Uani 1 1 d . . . . .
H25 H 0.271188 0.761278 0.674552 0.052 Uiso 1 1 calc R U . . .
C31 C 0.5438(4) 0.7446(4) 0.8630(5) 0.0516(19) Uani 1 1 d . . . . .
H31 H 0.517151 0.782873 0.888442 0.062 Uiso 1 1 calc R U . . .
C41 C 0.1842(4) 0.6138(4) 0.4334(4) 0.0461(17) Uani 1 1 d . . . . .
H41 H 0.211666 0.575397 0.409083 0.055 Uiso 1 1 calc R U . . .
C35 C 0.5390(4) 0.6341(4) 0.7770(4) 0.0501(19) Uani 1 1 d . . . . .
H35 H 0.509192 0.596012 0.741925 0.060 Uiso 1 1 calc R U . . .
C29 C 0.3680(4) 0.8410(4) 0.8428(4) 0.0457(18) Uani 1 1 d . . . . .
H29 H 0.405475 0.829150 0.891562 0.055 Uiso 1 1 calc R U . . .
C37 C 0.1417(4) 0.6676(4) 0.5502(5) 0.0517(19) Uani 1 1 d . . . . .
H37 H 0.141102 0.665338 0.605998 0.062 Uiso 1 1 calc R U . . .
C49 C 0.4109(5) 0.4166(4) 0.4903(5) 0.055(2) Uani 1 1 d . . . . .
H49 H 0.467945 0.411605 0.502608 0.066 Uiso 1 1 calc R U . . .
C48 C 0.3724(4) 0.4655(4) 0.5362(4) 0.0426(17) Uani 1 1 d . . . . .
H48 H 0.404249 0.495259 0.578700 0.051 Uiso 1 1 calc R U . . .
C47 C 0.1981(5) 0.4019(4) 0.6514(4) 0.0473(18) Uani 1 1 d . . . . .
H47 H 0.253303 0.389088 0.656043 0.057 Uiso 1 1 calc R U . . .
C27 C 0.2781(5) 0.9322(4) 0.7633(5) 0.060(2) Uani 1 1 d . . . . .
H27 H 0.255859 0.983484 0.755730 0.072 Uiso 1 1 calc R U . . .
C46 C 0.1487(5) 0.3525(4) 0.6853(4) 0.054(2) Uani 1 1 d . . . . .
H46 H 0.170117 0.306835 0.714230 0.064 Uiso 1 1 calc R U . . .
C38 C 0.1026(4) 0.7269(5) 0.5033(5) 0.061(2) Uani 1 1 d . . . . .
H38 H 0.073727 0.764963 0.526526 0.073 Uiso 1 1 calc R U . . .
C28 C 0.3351(5) 0.9153(4) 0.8309(5) 0.055(2) Uani 1 1 d . . . . .
H28 H 0.352352 0.954958 0.870164 0.066 Uiso 1 1 calc R U . . .
C26 C 0.2526(5) 0.8753(4) 0.7061(5) 0.062(2) Uani 1 1 d . . . . .
H26 H 0.211125 0.886747 0.660250 0.074 Uiso 1 1 calc R U . . .
C52 C 0.2418(5) 0.4278(4) 0.4579(4) 0.0490(18) Uani 1 1 d . . . . .
H52 H 0.184703 0.431734 0.447439 0.059 Uiso 1 1 calc R U . . .
C17 C 0.0895(4) 0.5235(5) 0.8595(5) 0.056(2) Uani 1 1 d . . . . .
H17A H 0.071443 0.469337 0.863081 0.084 Uiso 1 1 calc R U . . .
H17B H 0.049837 0.551954 0.818958 0.084 Uiso 1 1 calc R U . . .
H17C H 0.094989 0.549230 0.911981 0.084 Uiso 1 1 calc R U . . .
C51 C 0.2773(7) 0.3800(4) 0.4115(5) 0.069(3) Uani 1 1 d . . . . .
H51 H 0.245039 0.349784 0.369580 0.083 Uiso 1 1 calc R U . . .
C39 C 0.1046(5) 0.7327(5) 0.4216(6) 0.063(2) Uani 1 1 d . . . . .
H39 H 0.078904 0.775227 0.390045 0.075 Uiso 1 1 calc R U . . .
C43 C 0.0865(5) 0.4863(5) 0.6009(5) 0.062(2) Uani 1 1 d . . . . .
H43 H 0.064518 0.531646 0.571649 0.074 Uiso 1 1 calc R U . . .
C32 C 0.6266(5) 0.7440(5) 0.8769(5) 0.063(2) Uani 1 1 d . . . . .
H32 H 0.656546 0.782200 0.911681 0.075 Uiso 1 1 calc R U . . .
C33 C 0.6661(5) 0.6897(6) 0.8417(5) 0.065(2) Uani 1 1 d . . . . .
H33 H 0.723217 0.690225 0.850771 0.078 Uiso 1 1 calc R U . . .
C50 C 0.3641(7) 0.3754(4) 0.4262(5) 0.069(3) Uani 1 1 d . . . . .
H50 H 0.389110 0.344299 0.392268 0.082 Uiso 1 1 calc R U . . .
C40 C 0.1437(5) 0.6765(5) 0.3878(5) 0.057(2) Uani 1 1 d . . . . .
H40 H 0.143721 0.679687 0.331970 0.069 Uiso 1 1 calc R U . . .
C34 C 0.6216(5) 0.6332(6) 0.7922(5) 0.071(3) Uani 1 1 d . . . . .
H34 H 0.648599 0.593739 0.768677 0.085 Uiso 1 1 calc R U . . .
C45 C 0.0699(6) 0.3708(6) 0.6761(5) 0.076(3) Uani 1 1 d . . . . .
H45 H 0.036017 0.337928 0.699388 0.091 Uiso 1 1 calc R U . . .
C44 C 0.0380(5) 0.4365(6) 0.6337(6) 0.081(3) Uani 1 1 d . . . . .
H44 H -0.017880 0.447554 0.626836 0.097 Uiso 1 1 calc R U . . .

loop_
_atom_site_aniso_label
_atom_site_aniso_U_11
_atom_site_aniso_U_22
_atom_site_aniso_U_33
_atom_site_aniso_U_23
_atom_site_aniso_U_13
_atom_site_aniso_U_12
I1 0.0448(3) 0.0379(2) 0.0354(2) -0.00003(18) 0.0162(2) -0.0100(2)
Pd1 0.0277(3) 0.0241(2) 0.0247(2) 0.00018(19) 0.00752(18) -0.00083(19)
P2 0.0314(9) 0.0272(8) 0.0243(8) -0.0012(6) 0.0060(7) 0.0017(7)
P1 0.0292(9) 0.0282(8) 0.0300(8) -0.0024(7) 0.0065(7) -0.0025(7)
N1 0.036(3) 0.041(3) 0.037(3) 0.004(2) 0.016(3) 0.002(3)
N2 0.033(3) 0.025(2) 0.028(3) 0.005(2) 0.006(2) 0.002(2)
C12 0.049(5) 0.050(4) 0.046(4) 0.006(3) 0.011(4) -0.009(4)
C10 0.027(4) 0.027(3) 0.032(3) 0.000(3) 0.005(3) -0.003(3)
C11 0.042(4) 0.042(4) 0.032(3) 0.011(3) 0.006(3) -0.005(3)
C9 0.038(4) 0.033(3) 0.034(3) 0.007(3) 0.012(3) 0.006(3)
C5 0.033(4) 0.028(3) 0.036(4) -0.002(3) 0.005(3) -0.001(3)
C4 0.041(4) 0.027(3) 0.037(4) 0.003(3) 0.010(3) 0.002(3)
C8 0.032(4) 0.030(3) 0.032(3) 0.002(3) 0.010(3) -0.001(3)
C6 0.049(5) 0.035(3) 0.048(4) 0.017(3) 0.008(4) 0.003(3)
C7 0.045(4) 0.034(4) 0.035(4) 0.006(3) 0.005(3) -0.010(3)
C15 0.072(6) 0.104(7) 0.046(5) 0.007(5) 0.030(5) -0.006(5)
C16 0.060(5) 0.054(5) 0.056(5) 0.001(4) 0.026(4) -0.010(4)
C14 0.044(5) 0.107(8) 0.076(7) 0.046(6) 0.020(5) -0.008(5)
C13 0.062(6) 0.067(5) 0.068(6) 0.012(5) 0.025(5) -0.024(4)
I2 0.1055(6) 0.1103(6) 0.0600(4) 0.0041(4) 0.0094(4) 0.0580(4)
C23 0.047(4) 0.034(3) 0.037(4) 0.001(3) 0.015(3) -0.001(3)
N3 0.045(4) 0.039(3) 0.039(3) 0.006(2) 0.017(3) 0.007(3)
C2 0.039(4) 0.037(4) 0.057(5) 0.008(3) 0.009(4) 0.020(3)
C18 0.037(4) 0.031(3) 0.027(3) -0.005(3) 0.007(3) -0.003(3)
C3 0.043(4) 0.035(4) 0.054(5) 0.007(3) 0.009(4) 0.012(3)
C22 0.048(5) 0.047(4) 0.043(4) 0.000(3) 0.023(4) 0.002(3)
C19 0.047(4) 0.049(4) 0.042(4) 0.011(3) 0.015(3) 0.010(3)
C20 0.060(5) 0.047(4) 0.038(4) 0.009(3) 0.005(4) 0.009(4)
C21 0.075(6) 0.057(5) 0.033(4) 0.003(3) 0.023(4) -0.014(4)
C1 0.045(5) 0.049(4) 0.049(4) -0.008(3) 0.021(4) 0.004(3)
C53 0.041(4) 0.029(3) 0.040(4) -0.002(3) 0.017(3) -0.002(3)
C30 0.035(4) 0.038(4) 0.029(3) 0.004(3) 0.008(3) 0.000(3)
C36 0.029(4) 0.038(3) 0.036(4) -0.001(3) -0.001(3) -0.005(3)
C24 0.032(4) 0.030(3) 0.033(3) 0.002(3) 0.015(3) 0.000(3)
C42 0.029(4) 0.039(4) 0.038(4) -0.007(3) 0.008(3) -0.012(3)
C25 0.054(5) 0.041(4) 0.038(4) 0.003(3) 0.018(4) 0.013(3)
C31 0.038(4) 0.048(4) 0.068(5) -0.018(4) 0.008(4) -0.003(3)
C41 0.038(4) 0.059(5) 0.043(4) 0.005(4) 0.014(3) -0.005(3)
C35 0.033(4) 0.065(5) 0.051(5) -0.014(4) 0.005(3) 0.004(4)
C29 0.047(5) 0.040(4) 0.053(4) -0.011(3) 0.017(4) 0.000(3)
C37 0.051(5) 0.052(4) 0.051(5) -0.004(4) 0.008(4) 0.007(4)
C49 0.071(6) 0.040(4) 0.062(5) 0.006(4) 0.032(4) 0.019(4)
C48 0.055(5) 0.030(3) 0.048(4) 0.007(3) 0.021(4) 0.007(3)
C47 0.056(5) 0.040(4) 0.046(4) -0.007(3) 0.013(4) -0.010(3)
C27 0.089(7) 0.030(4) 0.074(6) 0.012(4) 0.047(5) 0.013(4)
C46 0.067(6) 0.041(4) 0.051(5) -0.002(3) 0.011(4) -0.024(4)
C38 0.040(5) 0.054(5) 0.083(6) 0.001(4) 0.003(4) 0.017(4)
C28 0.062(5) 0.039(4) 0.071(6) -0.017(4) 0.034(5) -0.007(4)
C26 0.081(6) 0.056(5) 0.054(5) 0.019(4) 0.027(4) 0.034(4)
C52 0.061(5) 0.044(4) 0.045(4) -0.010(3) 0.017(4) -0.001(4)
C17 0.038(4) 0.078(5) 0.058(5) 0.015(4) 0.022(4) 0.007(4)
C51 0.122(9) 0.042(4) 0.049(5) -0.014(4) 0.032(5) -0.010(5)
C39 0.040(5) 0.055(5) 0.082(6) 0.022(5) -0.008(4) 0.000(4)
C43 0.052(5) 0.065(5) 0.071(6) 0.011(4) 0.021(4) -0.015(4)
C32 0.043(5) 0.067(5) 0.069(6) -0.011(4) -0.011(4) -0.005(4)
C33 0.031(5) 0.101(7) 0.060(5) 0.008(5) 0.006(4) -0.002(5)
C50 0.124(9) 0.037(4) 0.060(5) 0.001(4) 0.054(6) 0.014(5)
C40 0.052(5) 0.064(5) 0.053(5) 0.020(4) 0.005(4) -0.010(4)
C34 0.043(5) 0.096(7) 0.073(6) -0.015(5) 0.012(4) 0.015(5)
C45 0.078(7) 0.083(7) 0.067(6) 0.007(5) 0.017(5) -0.049(6)
C44 0.044(5) 0.088(7) 0.116(8) 0.010(6) 0.026(5) -0.020(5)

loop_
_atom_type_symbol
_atom_type_description
_atom_type_scat_dispersion_real
_atom_type_scat_dispersion_imag
_atom_type_scat_source
C C 0.0033 0.0016 'International Tables Vol C Tables 4.2.6.8 and 6.1.1.4'
H H 0.0000 0.0000 'International Tables Vol C Tables 4.2.6.8 and 6.1.1.4'
N N 0.0061 0.0033 'International Tables Vol C Tables 4.2.6.8 and 6.1.1.4'
P P 0.1023 0.0942 'International Tables Vol C Tables 4.2.6.8 and 6.1.1.4'
Pd Pd -0.9988 1.0072 'International Tables Vol C Tables 4.2.6.8 and 6.1.1.4'
I I -0.4742 1.8119 'International Tables Vol C Tables 4.2.6.8 and 6.1.1.4'

loop_
_geom_angle_atom_site_label_1
_geom_angle_atom_site_label_2
_geom_angle_atom_site_label_3
_geom_angle
_geom_angle_site_symmetry_1
_geom_angle_site_symmetry_3
_geom_angle_publ_flag
C10 Pd1 P1 88.81(17) . . ?
C10 Pd1 P2 88.18(17) . . ?
P1 Pd1 P2 171.07(6) . . ?
C10 Pd1 I1 174.51(17) . . ?
P1 Pd1 I1 90.20(4) . . ?
P2 Pd1 I1 91.99(4) . . ?
C18 P2 C24 104.3(3) . . ?
C18 P2 C30 101.5(3) . . ?
C24 P2 C30 108.5(3) . . ?
C18 P2 Pd1 114.3(2) . . ?
C24 P2 Pd1 110.5(2) . . ?
C30 P2 Pd1 116.6(2) . . ?
C53 P1 C36 108.2(3) . . ?
C53 P1 C42 101.7(3) . . ?
C36 P1 C42 107.0(3) . . ?
C53 P1 Pd1 117.4(2) . . ?
C36 P1 Pd1 107.0(2) . . ?
C42 P1 Pd1 115.0(2) . . ?
C8 N1 C9 108.2(5) . . ?
C8 N1 C17 128.4(5) . . ?
C9 N1 C17 123.2(5) . . ?
C8 N2 C5 122.5(5) . . ?
C8 N2 C10 110.2(5) . . ?
C5 N2 C10 127.1(5) . . ?
C13 C12 C11 121.0(7) . . ?
C9 C10 N2 103.5(5) . . ?
C9 C10 Pd1 134.5(5) . . ?
N2 C10 Pd1 122.0(4) . . ?
C16 C11 C12 118.5(6) . . ?
C16 C11 C7 122.1(6) . . ?
C12 C11 C7 119.4(6) . . ?
C10 C9 N1 111.7(5) . . ?
N3 C5 N2 117.4(5) . . ?
N3 C5 C4 125.1(6) . . ?
N2 C5 C4 117.5(5) . . ?
C3 C4 C5 116.3(6) . . ?
C3 C4 C6 125.1(6) . . ?
C5 C4 C6 118.6(6) . . ?
N1 C8 N2 106.4(5) . . ?
N1 C8 C7 133.0(6) . . ?
N2 C8 C7 120.5(5) . . ?
C7 C6 C4 123.2(6) . . ?
C6 C7 C8 117.5(6) . . ?
C6 C7 C11 119.2(6) . . ?
C8 C7 C11 123.3(6) . . ?
C16 C15 C14 117.3(8) . . ?
C11 C16 C15 121.4(7) . . ?
C13 C14 C15 120.8(7) . . ?
C12 C13 C14 121.0(8) . . ?
C22 C23 C18 120.4(6) . . ?
C5 N3 C1 115.7(6) . . ?
C3 C2 C1 119.5(6) . . ?
C19 C18 C23 118.0(6) . . ?
C19 C18 P2 119.7(5) . . ?
C23 C18 P2 121.7(5) . . ?
C2 C3 C4 118.9(6) . . ?
C23 C22 C21 120.8(7) . . ?
C20 C19 C18 120.7(6) . . ?
C19 C20 C21 120.1(7) . . ?
C22 C21 C20 120.0(6) . . ?
N3 C1 C2 124.5(7) . . ?
C48 C53 C52 119.2(6) . . ?
C48 C53 P1 121.4(5) . . ?
C52 C53 P1 119.4(5) . . ?
C35 C30 C31 118.8(6) . . ?
C35 C30 P2 118.5(5) . . ?
C31 C30 P2 122.5(5) . . ?
C41 C36 C37 119.8(6) . . ?
C41 C36 P1 122.1(5) . . ?
C37 C36 P1 117.9(5) . . ?
C25 C24 C29 118.6(6) . . ?
C25 C24 P2 118.3(5) . . ?
C29 C24 P2 123.0(5) . . ?
C43 C42 C47 120.5(6) . . ?
C43 C42 P1 123.2(5) . . ?
C47 C42 P1 116.1(5) . . ?
C24 C25 C26 119.5(7) . . ?
C32 C31 C30 120.2(7) . . ?
C36 C41 C40 118.4(7) . . ?
C34 C35 C30 120.6(7) . . ?
C28 C29 C24 120.6(7) . . ?
C38 C37 C36 119.6(7) . . ?
C50 C49 C48 118.6(8) . . ?
C53 C48 C49 122.0(7) . . ?
C42 C47 C46 120.2(7) . . ?
C28 C27 C26 120.2(7) . . ?
C45 C46 C47 118.8(7) . . ?
C37 C38 C39 121.2(8) . . ?
C27 C28 C29 120.6(7) . . ?
C27 C26 C25 120.4(8) . . ?
C51 C52 C53 120.4(8) . . ?
C52 C51 C50 119.8(8) . . ?
C40 C39 C38 119.2(7) . . ?
C42 C43 C44 118.7(8) . . ?
C33 C32 C31 121.0(7) . . ?
C32 C33 C34 118.9(8) . . ?
C49 C50 C51 119.9(7) . . ?
C39 C40 C41 121.8(7) . . ?
C35 C34 C33 120.4(8) . . ?
C46 C45 C44 121.1(8) . . ?
C45 C44 C43 120.5(8) . . ?

loop_
_geom_bond_atom_site_label_1
_geom_bond_atom_site_label_2
_geom_bond_distance
_geom_bond_site_symmetry_2
_geom_bond_publ_flag
I1 Pd1 2.6625(6) . ?
Pd1 C10 2.003(6) . ?
Pd1 P1 2.3334(16) . ?
Pd1 P2 2.3452(16) . ?
P2 C18 1.818(6) . ?
P2 C24 1.830(6) . ?
P2 C30 1.854(6) . ?
P1 C53 1.822(6) . ?
P1 C36 1.825(6) . ?
P1 C42 1.838(6) . ?
N1 C8 1.340(7) . ?
N1 C9 1.385(7) . ?
N1 C17 1.467(8) . ?
N2 C8 1.386(7) . ?
N2 C5 1.396(7) . ?
N2 C10 1.417(7) . ?
C12 C13 1.352(10) . ?
C12 C11 1.401(9) . ?
C10 C9 1.338(8) . ?
C11 C16 1.382(9) . ?
C11 C7 1.492(9) . ?
C5 N3 1.326(8) . ?
C5 C4 1.414(8) . ?
C4 C3 1.393(8) . ?
C4 C6 1.450(9) . ?
C8 C7 1.430(8) . ?
C6 C7 1.341(9) . ?
C15 C16 1.397(10) . ?
C15 C14 1.421(12) . ?
C14 C13 1.352(12) . ?
C23 C22 1.364(9) . ?
C23 C18 1.403(9) . ?
N3 C1 1.330(8) . ?
C2 C3 1.367(9) . ?
C2 C1 1.373(9) . ?
C18 C19 1.392(9) . ?
C22 C21 1.367(10) . ?
C19 C20 1.373(9) . ?
C20 C21 1.375(10) . ?
C53 C48 1.381(9) . ?
C53 C52 1.419(9) . ?
C30 C35 1.372(9) . ?
C30 C31 1.387(9) . ?
C36 C41 1.399(9) . ?
C36 C37 1.415(9) . ?
C24 C25 1.392(9) . ?
C24 C29 1.404(9) . ?
C42 C43 1.374(10) . ?
C42 C47 1.376(9) . ?
C25 C26 1.409(9) . ?
C31 C32 1.375(10) . ?
C41 C40 1.408(10) . ?
C35 C34 1.372(10) . ?
C29 C28 1.383(10) . ?
C37 C38 1.368(10) . ?
C49 C50 1.391(12) . ?
C49 C48 1.397(9) . ?
C47 C46 1.399(9) . ?
C27 C28 1.362(11) . ?
C27 C26 1.376(11) . ?
C46 C45 1.350(12) . ?
C38 C39 1.398(11) . ?
C52 C51 1.363(10) . ?
C51 C50 1.444(12) . ?
C39 C40 1.362(11) . ?
C43 C44 1.383(11) . ?
C32 C33 1.357(11) . ?
C33 C34 1.388(12) . ?
C45 C44 1.377(12) . ?
